data_4517367
loop_
_publ_author_name
'Ji, Wangqin'
'Wu, Hai-Hong'
'Zhang, Junliang'

_publ_section_title
;
 Axially Chiral Biaryl Monophosphine Oxides Enabled by
 Palladium/WJ-Phos-Catalyzed Asymmetric Suzuki--Miyaura Cross-coupling
;
_journal_issue 2
_journal_name_full 'ACS Catalysis'
_journal_page_first 1548
_journal_page_last 1554
_journal_paper_doi 10.1021/acscatal.9b04354
_journal_volume 10
_journal_year 2020
_chemical_absolute_configuration ad
_chemical_formula_moiety 'C37 H36 Fe N O2 P S, C H Cl3'
_chemical_formula_sum 'C38 H37 Cl3 Fe N O2 P S'
_chemical_formula_weight 764.91
_space_group_crystal_system monoclinic
_space_group_IT_number 4
_space_group_name_Hall 'P 2yb'
_space_group_name_H-M_alt 'P 1 21 1'
_atom_sites_solution_hydrogens mixed
_atom_sites_solution_primary dual
_audit_creation_date 2019-03-25
_audit_creation_method
;
Olex2 1.2
(compiled 2018.05.29 svn.r3508 for OlexSys, GUI svn.r5506)
;
_cell_angle_alpha 90
_cell_angle_beta 106.888(2)
_cell_angle_gamma 90
_cell_formula_units_Z 2
_cell_length_a 10.3729(3)
_cell_length_b 11.5112(2)
_cell_length_c 15.6134(3)
_cell_measurement_reflns_used 26818
_cell_measurement_temperature 293(2)
_cell_measurement_theta_max 74.2710
_cell_measurement_theta_min 4.4300
_cell_volume 1783.91(7)
_computing_cell_refinement 'CrysAlisPro 1.171.39.32a (Rigaku OD, 2017)'
_computing_data_collection 'CrysAlisPro 1.171.39.32a (Rigaku OD, 2017)'
_computing_data_reduction 'CrysAlisPro 1.171.39.32a (Rigaku OD, 2017)'
_computing_molecular_graphics 'Olex2 (Dolomanov et al., 2009)'
_computing_publication_material 'Olex2 (Dolomanov et al., 2009)'
_computing_structure_refinement 'ShelXL (Sheldrick, 2015)'
_computing_structure_solution 'ShelXT (Sheldrick, 2015)'
_diffrn_ambient_temperature 293(2)
_diffrn_detector 'CCD plate'
_diffrn_measured_fraction_theta_full 0.996
_diffrn_measured_fraction_theta_max 0.987
_diffrn_measurement_details
;
List of Runs (angles in degrees, time in seconds):

  # Type    Start    End  Width  t~exp~   \w     \q     \k     \f   Frames
--------------------------------------------------------------------------
  1  \w     62.00  89.00   1.00    1.00    --    0.00  57.00 -90.00   27
  2  \w    -30.00  11.00   1.00    1.00    --    0.00  77.00  90.00   41
  3  \w    -85.00 -60.00   1.00    1.00    --    0.00 -57.00-120.00   25
  4  \w    -23.00  52.00   1.00    1.00    --    0.00  57.00 -90.00   75
  5  \w    -23.00  27.00   1.00    1.00    --    0.00  57.00 -30.00   50
  6  \w     17.00  60.00   1.00    1.00    --    0.00  77.00  90.00   43
  7  \w     29.00  89.00   1.00    1.00    --    0.00  57.00-180.00   60
  8  \w    -18.00  21.00   1.00    1.00    --    0.00 -57.00-120.00   39
  9  \w    -23.00   6.00   1.00    1.00    --    0.00  19.00-180.00   29
 10  \w    -22.00  16.00   1.00    1.00    --    0.00  77.00  30.00   38
 11  \w    -82.00 -36.00   1.00    1.00    --    0.00 -38.00  90.00   46
 12  \w     62.00  87.00   1.00    1.00    --    0.00  38.00  30.00   25
 13  \w     24.00  63.00   1.00    1.00    --    0.00  77.00  30.00   39
 14  \w     19.00  45.00   1.00    1.00    --    0.00  19.00-180.00   26
 15  \w    -18.00  19.00   1.00    1.00    --    0.00  38.00  30.00   37
 16  \w     -7.00  18.00   1.00    1.00    --    0.00 -38.00  90.00   25
 17  \w    -23.00  25.00   1.00    1.00    --    0.00  57.00-180.00   48
 18  \w     37.00  88.00   1.00    1.00    --    0.00  57.00 -30.00   51
 19  \w    141.00 179.00   1.00    1.00    --   95.80  82.00  73.54   38
 20  \w     63.00  89.00   1.00    1.00    --   95.80  82.00  73.54   26
 21  \w     66.00 111.00   1.00    1.00    --   95.80  75.00 -98.69   45
 22  \w    133.00 158.00   1.00    1.00    --   95.80  82.00 -81.60   25
 23  \w     65.00  90.00   1.00    1.00    --   95.80  77.00   0.00   25
 24  \w     63.00  92.00   1.00    1.00    --   95.80  82.00 -81.60   29
 25  \w     73.00 104.00   1.00    1.00    --   95.80  61.00 120.00   31
 26  \w     66.00  92.00   1.00    1.00    --   95.80  77.00  30.00   26
 27  \w     63.00  92.00   1.00    1.00    --   95.80  82.00 150.00   29
 28  \w     64.00  95.00   1.00    1.00    --   95.80  82.00-180.00   31
 29  \w     35.00 127.00   1.00    1.00    --   95.80 -82.00-120.00   92
 30  \w     63.00  88.00   1.00    1.00    --   95.80  82.00 -60.00   25
 31  \w     66.00  92.00   1.00    1.00    --   95.80  76.00  70.88   26
 32  \w     70.00 184.00   1.00    1.00    --   95.80  64.00 -17.39  114
 33  \w      6.00 127.00   1.00    1.00    --   95.80 -82.00 150.00  121
 34  \w     65.00  91.00   1.00    1.00    --   95.80  77.00 120.00   26
 35  \w    149.00 175.00   1.00    1.00    --   95.80  79.00-133.60   26
 36  \w     65.00  95.00   1.00    1.00    --   95.80  77.00  90.00   30
 37  \w      6.00 127.00   1.00    1.00    --   95.80 -82.00   0.00  121
 38  \w     65.00  90.00   1.00    1.00    --   95.80  77.00  60.00   25
 39  \w     40.00  96.00   1.00    1.00    --   95.80 -82.00 -30.00   56
 40  \w     64.00  89.00   1.00    1.00    --   95.80  79.00-133.60   25
 41  \w    101.00 184.00   1.00    1.00    --   95.80  75.00 135.49   83
 42  \w     65.00  91.00   1.00    1.00    --   95.80  77.00-180.00   26
 43  \w     65.00 117.00   1.00    1.00    --   95.80  77.00 150.00   52
 44  \w     26.00 126.00   1.00    1.00    --   95.80 -77.00-180.00  100
 45  \w     64.00  90.00   1.00    1.00    --   95.80  82.00 -90.00   26
 46  \w     75.00 171.00   1.00    1.00    --   95.80  45.00 -30.00   96
 47  \w     64.00  90.00   1.00    1.00    --   95.80  82.00   0.00   26
 48  \w     71.00 184.00   1.00    1.00    --   95.80  61.00   0.00  113
 49  \w     70.00  96.00   1.00    1.00    --   95.80  62.00 -24.25   26
 50  \w     63.00  89.00   1.00    1.00    --   95.80  82.00-150.00   26
 51  \w     63.00  89.00   1.00    1.00    --   95.80  82.00  90.00   26
 52  \w    153.00 178.00   1.00    1.00    --   95.80  69.00  35.04   25
 53  \w     93.00 125.00   1.00    1.00    --   95.80 -82.00  60.00   32
 54  \w     50.00  78.00   1.00    1.00    --   95.80 -82.00  60.00   28
 55  \w    111.00 184.00   1.00    1.00    --   95.80  81.00-122.53   73
 56  \w     75.00 182.00   1.00    1.00    --   95.80  45.00-150.00  107
 57  \w     65.00  91.00   1.00    1.00    --   95.80  77.00 -90.00   26
 58  \w     63.00  88.00   1.00    1.00    --   95.80  82.00 -30.00   25
 59  \w     75.00 184.00   1.00    1.00    --   95.80  45.00  60.00  109
 60  \w     76.00 123.00   1.00    1.00    --   95.80  45.00 150.00   47
 61  \w    148.00 173.00   1.00    1.00    --   95.80  45.00 150.00   25
 62  \w     64.00  99.00   1.00    1.00    --   95.80  82.00  30.00   35
 63  \w     11.00  46.00   1.00    1.00    --   95.80 -82.00  60.00   35
 64  \w     75.00 183.00   1.00    1.00    --   95.80  45.00  90.00  108
 65  \w    149.00 174.00   1.00    1.00    --   95.80  82.00 -60.00   25
 66  \w     63.00  97.00   1.00    1.00    --   95.80  81.00-122.53   34
 67  \w     68.00  94.00   1.00    1.00    --   95.80  69.00  35.04   26
 68  \w     67.00  96.00   1.00    1.00    --   95.80  75.00 135.49   29
 69  \w     76.00 169.00   1.00    1.00    --   95.80  41.00 -95.48   93
 70  \w     65.00 173.00   1.00    1.00    --   95.80  78.00-156.85  108
;
_diffrn_measurement_device 'four-circle diffractometer'
_diffrn_measurement_device_type 'XtaLAB AFC12 (RINC): Kappa dual home/near'
_diffrn_measurement_method '\w scans'
_diffrn_orient_matrix_type 'CrysAlisPro convention (1999,Acta A55,543-557)'
_diffrn_orient_matrix_UB_11 -0.0069981000
_diffrn_orient_matrix_UB_12 -0.1230858000
_diffrn_orient_matrix_UB_13 -0.0397835000
_diffrn_orient_matrix_UB_21 0.0053604000
_diffrn_orient_matrix_UB_22 0.0520016000
_diffrn_orient_matrix_UB_23 -0.0897859000
_diffrn_orient_matrix_UB_31 0.1550390000
_diffrn_orient_matrix_UB_32 -0.0073241000
_diffrn_orient_matrix_UB_33 0.0313529000
_diffrn_radiation_monochromator graphite
_diffrn_radiation_probe x-ray
_diffrn_radiation_type CuK\a
_diffrn_radiation_wavelength 1.54184
_diffrn_reflns_av_R_equivalents 0.0920
_diffrn_reflns_av_unetI/netI 0.0458
_diffrn_reflns_Laue_measured_fraction_full 0.996
_diffrn_reflns_Laue_measured_fraction_max 0.987
_diffrn_reflns_limit_h_max 12
_diffrn_reflns_limit_h_min -12
_diffrn_reflns_limit_k_max 14
_diffrn_reflns_limit_k_min -14
_diffrn_reflns_limit_l_max 19
_diffrn_reflns_limit_l_min -19
_diffrn_reflns_number 43891
_diffrn_reflns_point_group_measured_fraction_full 0.996
_diffrn_reflns_point_group_measured_fraction_max 0.980
_diffrn_reflns_theta_full 67.684
_diffrn_reflns_theta_max 74.660
_diffrn_reflns_theta_min 4.455
_diffrn_source 'fine-focus sealed X-ray tube'
_diffrn_source_type 'Enhance (Cu) X-ray Source'
_exptl_absorpt_coefficient_mu 6.703
_exptl_absorpt_correction_T_max 1.00000
_exptl_absorpt_correction_T_min 0.16293
_exptl_absorpt_correction_type multi-scan
_exptl_absorpt_process_details
;
CrysAlisPro 1.171.39.32a (Rigaku Oxford Diffraction, 2017)
Empirical absorption correction using spherical harmonics,
 implemented in SCALE3 ABSPACK scaling algorithm.
;
_exptl_crystal_colour 'clear light colourless'
_exptl_crystal_colour_lustre clear
_exptl_crystal_colour_modifier light
_exptl_crystal_colour_primary colourless
_exptl_crystal_density_diffrn 1.424
_exptl_crystal_description block
_exptl_crystal_F_000 792
_exptl_crystal_size_max 0.36
_exptl_crystal_size_mid 0.28
_exptl_crystal_size_min 0.22
_refine_diff_density_max 0.694
_refine_diff_density_min -1.134
_refine_diff_density_rms 0.098
_refine_ls_abs_structure_details
;
 Flack x determined using 2976 quotients [(I+)-(I-)]/[(I+)+(I-)]
 (Parsons, Flack and Wagner, Acta Cryst. B69 (2013) 249-259).
;
_refine_ls_abs_structure_Flack 0.012(6)
_refine_ls_extinction_coef 0.0024(4)
_refine_ls_extinction_expression Fc^*^=kFc[1+0.001xFc^2^\l^3^/sin(2\q)]^-1/4^
_refine_ls_extinction_method 'SHELXL-2016/6 (Sheldrick 2016)'
_refine_ls_goodness_of_fit_ref 1.049
_refine_ls_hydrogen_treatment constr
_refine_ls_matrix_type full
_refine_ls_number_parameters 428
_refine_ls_number_reflns 7170
_refine_ls_number_restraints 1
_refine_ls_restrained_S_all 1.049
_refine_ls_R_factor_all 0.0609
_refine_ls_R_factor_gt 0.0595
_refine_ls_shift/su_max 0.000
_refine_ls_shift/su_mean 0.000
_refine_ls_structure_factor_coef Fsqd
_refine_ls_weighting_details 'w=1/[\s^2^(Fo^2^)+(0.0911P)^2^+4.3172P] where P=(Fo^2^+2Fc^2^)/3'
_refine_ls_weighting_scheme calc
_refine_ls_wR_factor_gt 0.1537
_refine_ls_wR_factor_ref 0.1546
_reflns_Friedel_coverage 0.888
_reflns_Friedel_fraction_full 0.996
_reflns_Friedel_fraction_max 0.973
_reflns_number_gt 6919
_reflns_number_total 7170
_reflns_threshold_expression 'I > 2\s(I)'
_cod_data_source_file cs9b04354_si_004.cif
_cod_data_source_block exp_736
_cod_depositor_comments 'Adding full bibliography for 4517365--4517367.cif.'
_cod_database_code 4517367
_shelx_shelxl_version_number 2016/6
_shelx_space_group_comment
;
The symmetry employed for this shelxl refinement is uniquely defined
by the following loop, which should always be used as a source of
symmetry information in preference to the above space-group names.
They are only intended as comments.
;
_shelx_estimated_absorpt_t_max 0.320
_shelx_estimated_absorpt_t_min 0.196
_reflns_odcompleteness_completeness 99.62
_reflns_odcompleteness_iscentric 1
_reflns_odcompleteness_theta 66.97
_olex2_refinement_description
;
1. Fixed Uiso
 At 1.2 times of:
  All C(H) groups, All N(H) groups
 At 1.5 times of:
  All C(H,H,H) groups
2.a Riding coordinates:
 N1(H1)
2.b Ternary CH refined with riding coordinates:
 C33(H33), C38(H38)
2.c Aromatic/amide H refined with riding coordinates:
 C2(H2), C3(H3), C4(H4), C5(H5), C6(H6), C8(H8), C9(H9), C10(H10), C11(H11),
 C12(H12), C14(H14), C15(H15), C16(H16), C18(H18), C19(H19), C20(H20), C21(H21),
  C22(H22), C24(H24), C25(H25), C26(H26), C27(H27), C29(H29), C30(H30), C31(H31)
2.d Idealised Me refined as rotating group:
 C35(H35A,H35B,H35C), C36(H36A,H36B,H36C), C37(H37A,H37B,H37C)
;
_olex2_submission_special_instructions 'No special instructions were received'
_oxdiff_exptl_absorpt_empirical_details
;
Empirical correction (ABSPACK) includes:
- Absorption correction using spherical harmonics
- Frame scaling
;
_oxdiff_exptl_absorpt_empirical_full_max 4.429
_oxdiff_exptl_absorpt_empirical_full_min 0.467

loop_
_space_group_symop_operation_xyz
'x, y, z'
'-x, y+1/2, -z'

loop_
_atom_site_label
_atom_site_type_symbol
_atom_site_fract_x
_atom_site_fract_y
_atom_site_fract_z
_atom_site_U_iso_or_equiv
_atom_site_adp_type
_atom_site_occupancy
_atom_site_site_symmetry_order
_atom_site_calc_flag
_atom_site_refinement_flags_posn
Fe1 Fe 0.27493(9) 0.50856(8) 0.27446(6) 0.0117(2) Uani 1 1 d .
S1 S 0.64259(15) 0.25440(13) 0.35386(10) 0.0152(3) Uani 1 1 d .
P1 P 0.31159(16) 0.37701(13) 0.08792(10) 0.0146(3) Uani 1 1 d .
O1 O 0.3671(5) 0.2658(4) 0.1307(3) 0.0190(9) Uani 1 1 d .
O2 O 0.6271(5) 0.3091(4) 0.4365(3) 0.0203(10) Uani 1 1 d .
N1 N 0.5883(5) 0.3440(4) 0.2679(4) 0.0150(11) Uani 1 1 d .
H1 H 0.510837 0.321566 0.234711 0.018 Uiso 1 1 d R
C1 C 0.1310(7) 0.3656(6) 0.0373(4) 0.0208(14) Uani 1 1 d .
C2 C 0.0628(8) 0.2826(7) 0.0718(6) 0.0303(17) Uani 1 1 d .
H2 H 0.109739 0.235088 0.118681 0.036 Uiso 1 1 calc R
C3 C -0.0769(9) 0.2706(8) 0.0361(7) 0.042(2) Uani 1 1 d .
H3 H -0.123383 0.216337 0.059928 0.050 Uiso 1 1 calc R
C4 C -0.1453(9) 0.3398(9) -0.0348(7) 0.043(2) Uani 1 1 d .
H4 H -0.237903 0.331055 -0.058937 0.052 Uiso 1 1 calc R
C5 C -0.0786(9) 0.4213(9) -0.0701(6) 0.040(2) Uani 1 1 d .
H5 H -0.125610 0.467944 -0.117550 0.048 Uiso 1 1 calc R
C6 C 0.0604(8) 0.4334(7) -0.0342(5) 0.0291(17) Uani 1 1 d .
H6 H 0.106299 0.487581 -0.058506 0.035 Uiso 1 1 calc R
C7 C 0.3796(7) 0.4191(6) -0.0014(4) 0.0191(13) Uani 1 1 d .
C8 C 0.4149(7) 0.3323(7) -0.0525(5) 0.0247(15) Uani 1 1 d .
H8 H 0.405729 0.254471 -0.039482 0.030 Uiso 1 1 calc R
C9 C 0.4644(8) 0.3634(9) -0.1235(5) 0.0336(19) Uani 1 1 d .
H9 H 0.487622 0.305673 -0.157998 0.040 Uiso 1 1 calc R
C10 C 0.4792(8) 0.4790(9) -0.1432(5) 0.036(2) Uani 1 1 d .
H10 H 0.512982 0.498713 -0.190310 0.044 Uiso 1 1 calc R
C11 C 0.4433(9) 0.5656(9) -0.0923(5) 0.036(2) Uani 1 1 d .
H11 H 0.451827 0.643360 -0.106065 0.044 Uiso 1 1 calc R
C12 C 0.3951(8) 0.5364(6) -0.0213(5) 0.0257(16) Uani 1 1 d .
H12 H 0.372851 0.594520 0.013340 0.031 Uiso 1 1 calc R
C13 C 0.4495(6) 0.5259(5) 0.2412(4) 0.0127(11) Uani 1 1 d .
C14 C 0.4155(7) 0.6324(5) 0.2765(4) 0.0146(12) Uani 1 1 d .
H14 H 0.469240 0.670703 0.326697 0.017 Uiso 1 1 calc R
C15 C 0.2872(7) 0.6704(6) 0.2232(4) 0.0188(13) Uani 1 1 d .
H15 H 0.243263 0.737695 0.232274 0.023 Uiso 1 1 calc R
C16 C 0.2377(6) 0.5885(5) 0.1539(4) 0.0156(12) Uani 1 1 d .
H16 H 0.154958 0.592538 0.110180 0.019 Uiso 1 1 calc R
C17 C 0.3371(6) 0.4970(5) 0.1623(4) 0.0124(11) Uani 1 1 d .
C18 C 0.2114(7) 0.3478(6) 0.3048(5) 0.0207(14) Uani 1 1 d .
H18 H 0.218120 0.277168 0.277396 0.025 Uiso 1 1 calc R
C19 C 0.1025(7) 0.4277(6) 0.2785(5) 0.0209(14) Uani 1 1 d .
H19 H 0.025869 0.418579 0.230052 0.025 Uiso 1 1 calc R
C20 C 0.1296(6) 0.5237(7) 0.3383(4) 0.0199(13) Uani 1 1 d .
H20 H 0.074369 0.587961 0.335976 0.024 Uiso 1 1 calc R
C21 C 0.2579(7) 0.5036(7) 0.4029(4) 0.0214(13) Uani 1 1 d .
H21 H 0.300216 0.552003 0.450406 0.026 Uiso 1 1 calc R
C22 C 0.3086(7) 0.3959(6) 0.3810(4) 0.0210(14) Uani 1 1 d .
H22 H 0.390943 0.362691 0.411193 0.025 Uiso 1 1 calc R
C23 C 0.7543(6) 0.6357(5) 0.2711(4) 0.0133(12) Uani 1 1 d .
C24 C 0.7492(7) 0.6845(6) 0.3536(4) 0.0168(12) Uani 1 1 d .
H24 H 0.699470 0.647335 0.386423 0.020 Uiso 1 1 calc R
C25 C 0.8167(8) 0.7860(6) 0.3860(5) 0.0248(15) Uani 1 1 d .
H25 H 0.810745 0.817073 0.439689 0.030 Uiso 1 1 calc R
C26 C 0.8943(8) 0.8425(7) 0.3384(6) 0.0296(16) Uani 1 1 d .
H26 H 0.939642 0.910880 0.360456 0.036 Uiso 1 1 calc R
C27 C 0.9026(7) 0.7969(6) 0.2602(5) 0.0257(15) Uani 1 1 d .
H27 H 0.954298 0.834932 0.229229 0.031 Uiso 1 1 calc R
C28 C 0.8349(7) 0.6930(5) 0.2242(4) 0.0170(13) Uani 1 1 d .
C29 C 0.8447(7) 0.6463(6) 0.1423(5) 0.0218(14) Uani 1 1 d .
H29 H 0.897240 0.683453 0.111466 0.026 Uiso 1 1 calc R
C30 C 0.7773(7) 0.5471(6) 0.1086(5) 0.0217(14) Uani 1 1 d .
H30 H 0.783887 0.517272 0.054652 0.026 Uiso 1 1 calc R
C31 C 0.6975(7) 0.4891(6) 0.1547(4) 0.0180(13) Uani 1 1 d .
H31 H 0.653367 0.420868 0.131015 0.022 Uiso 1 1 calc R
C32 C 0.6840(6) 0.5315(5) 0.2337(4) 0.0121(11) Uani 1 1 d .
C33 C 0.5883(6) 0.4709(5) 0.2785(4) 0.0131(12) Uani 1 1 d .
H33 H 0.619913 0.488107 0.342695 0.016 Uiso 1 1 calc R
C34 C 0.8267(6) 0.2501(6) 0.3725(4) 0.0168(13) Uani 1 1 d .
C35 C 0.8749(8) 0.1576(7) 0.4455(5) 0.0267(16) Uani 1 1 d .
H35A H 0.866390 0.186917 0.501136 0.040 Uiso 1 1 calc GR
H35B H 0.967464 0.139112 0.452011 0.040 Uiso 1 1 calc GR
H35C H 0.820867 0.088921 0.428917 0.040 Uiso 1 1 calc GR
C36 C 0.8905(7) 0.3667(6) 0.4055(5) 0.0227(14) Uani 1 1 d .
H36A H 0.861886 0.423282 0.358614 0.034 Uiso 1 1 calc GR
H36B H 0.986796 0.359572 0.422340 0.034 Uiso 1 1 calc GR
H36C H 0.863032 0.390986 0.456374 0.034 Uiso 1 1 calc GR
C37 C 0.8517(7) 0.2114(7) 0.2859(5) 0.0237(15) Uani 1 1 d .
H37A H 0.803283 0.140705 0.265685 0.036 Uiso 1 1 calc GR
H37B H 0.946363 0.198274 0.295888 0.036 Uiso 1 1 calc GR
H37C H 0.821413 0.270596 0.241297 0.036 Uiso 1 1 calc GR
Cl1 Cl 0.5961(2) 0.61206(15) 0.54303(12) 0.0306(4) Uani 1 1 d .
Cl2 Cl 0.5048(2) 0.41635(17) 0.62442(13) 0.0330(4) Uani 1 1 d .
Cl3 Cl 0.7872(3) 0.4803(3) 0.67844(19) 0.0595(7) Uani 1 1 d .
C38 C 0.6383(8) 0.4730(6) 0.5881(5) 0.0261(15) Uani 1 1 d .
H38 H 0.653697 0.422001 0.541767 0.031 Uiso 1 1 calc R

loop_
_atom_site_aniso_label
_atom_site_aniso_U_11
_atom_site_aniso_U_22
_atom_site_aniso_U_33
_atom_site_aniso_U_23
_atom_site_aniso_U_13
_atom_site_aniso_U_12
Fe1 0.0098(5) 0.0148(4) 0.0105(4) 0.0001(4) 0.0028(3) 0.0008(4)
S1 0.0133(7) 0.0160(7) 0.0178(7) 0.0023(6) 0.0069(6) 0.0000(6)
P1 0.0133(8) 0.0169(7) 0.0132(7) -0.0025(6) 0.0032(6) -0.0006(6)
O1 0.020(2) 0.014(2) 0.021(2) -0.0017(18) 0.0046(18) 0.0019(18)
O2 0.025(3) 0.023(2) 0.016(2) 0.0006(18) 0.0103(19) 0.003(2)
N1 0.013(3) 0.012(2) 0.019(3) 0.004(2) 0.003(2) 0.0001(19)
C1 0.013(3) 0.028(3) 0.019(3) -0.016(3) 0.002(2) -0.003(3)
C2 0.032(4) 0.028(4) 0.032(4) -0.013(3) 0.011(3) -0.013(3)
C3 0.028(4) 0.043(5) 0.057(6) -0.030(4) 0.017(4) -0.014(4)
C4 0.018(4) 0.055(6) 0.052(5) -0.039(5) 0.003(4) 0.000(4)
C5 0.024(4) 0.059(6) 0.029(4) -0.026(4) -0.006(3) 0.011(4)
C6 0.021(4) 0.039(4) 0.021(3) -0.016(3) -0.004(3) 0.004(3)
C7 0.020(3) 0.022(3) 0.013(3) -0.006(2) 0.001(2) -0.001(3)
C8 0.017(4) 0.036(4) 0.022(3) -0.011(3) 0.006(3) -0.006(3)
C9 0.021(4) 0.065(6) 0.018(3) -0.019(4) 0.010(3) -0.012(4)
C10 0.031(4) 0.063(6) 0.017(3) -0.007(4) 0.011(3) -0.020(4)
C11 0.040(5) 0.048(5) 0.021(4) 0.002(3) 0.010(3) -0.021(4)
C12 0.034(4) 0.026(4) 0.017(3) 0.002(3) 0.007(3) -0.006(3)
C13 0.012(3) 0.013(3) 0.012(3) 0.000(2) 0.001(2) -0.001(2)
C14 0.016(3) 0.014(3) 0.015(3) -0.001(2) 0.007(2) 0.000(2)
C15 0.021(3) 0.017(3) 0.018(3) 0.000(3) 0.006(3) 0.004(3)
C16 0.012(3) 0.015(3) 0.018(3) 0.001(2) 0.002(2) 0.003(2)
C17 0.013(3) 0.017(3) 0.009(2) 0.001(2) 0.005(2) 0.002(2)
C18 0.023(4) 0.015(3) 0.027(3) 0.006(3) 0.013(3) -0.007(2)
C19 0.012(3) 0.029(3) 0.023(3) 0.003(3) 0.006(3) -0.007(3)
C20 0.009(3) 0.031(4) 0.021(3) 0.004(3) 0.006(2) 0.005(3)
C21 0.019(3) 0.032(4) 0.014(3) 0.004(3) 0.006(2) 0.006(3)
C22 0.017(3) 0.029(4) 0.019(3) 0.012(3) 0.008(3) 0.004(3)
C23 0.010(3) 0.014(3) 0.014(3) 0.003(2) 0.002(2) 0.001(2)
C24 0.013(3) 0.020(3) 0.015(3) 0.000(2) 0.000(2) -0.003(2)
C25 0.021(4) 0.025(4) 0.025(4) -0.009(3) 0.002(3) -0.004(3)
C26 0.022(4) 0.022(3) 0.039(4) -0.007(3) 0.000(3) -0.007(3)
C27 0.017(4) 0.022(3) 0.036(4) 0.006(3) 0.004(3) -0.005(3)
C28 0.015(3) 0.015(3) 0.020(3) 0.004(2) 0.004(2) 0.002(2)
C29 0.020(4) 0.025(3) 0.024(3) 0.007(3) 0.010(3) 0.004(3)
C30 0.020(4) 0.027(3) 0.019(3) 0.001(3) 0.007(3) 0.004(3)
C31 0.017(3) 0.020(3) 0.018(3) -0.003(2) 0.005(2) 0.003(2)
C32 0.008(3) 0.015(3) 0.012(3) 0.001(2) 0.000(2) 0.000(2)
C33 0.014(3) 0.013(3) 0.012(3) 0.002(2) 0.003(2) 0.002(2)
C34 0.009(3) 0.022(3) 0.020(3) 0.005(3) 0.005(2) 0.002(2)
C35 0.021(4) 0.028(4) 0.029(4) 0.012(3) 0.005(3) 0.007(3)
C36 0.015(3) 0.027(3) 0.025(3) 0.005(3) 0.005(3) -0.004(3)
C37 0.021(4) 0.030(4) 0.024(3) 0.002(3) 0.014(3) 0.004(3)
Cl1 0.0385(11) 0.0248(8) 0.0263(9) 0.0050(7) 0.0061(8) -0.0019(7)
Cl2 0.0415(11) 0.0311(9) 0.0295(9) 0.0076(7) 0.0153(8) -0.0001(8)
Cl3 0.0379(13) 0.0655(17) 0.0579(15) 0.0106(12) -0.0131(11) 0.0118(11)
C38 0.028(4) 0.024(3) 0.029(4) -0.005(3) 0.011(3) 0.004(3)

loop_
_atom_type_symbol
_atom_type_description
_atom_type_scat_dispersion_real
_atom_type_scat_dispersion_imag
_atom_type_scat_source
C C 0.0181 0.0091 'International Tables Vol C Tables 4.2.6.8 and 6.1.1.4'
H H 0.0000 0.0000 'International Tables Vol C Tables 4.2.6.8 and 6.1.1.4'
Cl Cl 0.3639 0.7018 'International Tables Vol C Tables 4.2.6.8 and 6.1.1.4'
Fe Fe -1.1336 3.1974 'International Tables Vol C Tables 4.2.6.8 and 6.1.1.4'
N N 0.0311 0.0180 'International Tables Vol C Tables 4.2.6.8 and 6.1.1.4'
O O 0.0492 0.0322 'International Tables Vol C Tables 4.2.6.8 and 6.1.1.4'
P P 0.2955 0.4335 'International Tables Vol C Tables 4.2.6.8 and 6.1.1.4'
S S 0.3331 0.5567 'International Tables Vol C Tables 4.2.6.8 and 6.1.1.4'

loop_
_geom_angle_atom_site_label_1
_geom_angle_atom_site_label_2
_geom_angle_atom_site_label_3
_geom_angle
C13 Fe1 C15 69.5(3)
C13 Fe1 C17 42.2(2)
C13 Fe1 C18 120.9(3)
C13 Fe1 C19 155.4(3)
C13 Fe1 C20 162.7(3)
C13 Fe1 C21 125.8(3)
C13 Fe1 C22 108.3(3)
C14 Fe1 C13 41.1(2)
C14 Fe1 C15 40.7(3)
C14 Fe1 C17 69.8(2)
C14 Fe1 C18 154.2(3)
C14 Fe1 C19 162.6(3)
C14 Fe1 C20 124.1(3)
C14 Fe1 C21 105.5(3)
C14 Fe1 C22 118.5(3)
C15 Fe1 C18 165.0(3)
C15 Fe1 C21 116.0(3)
C15 Fe1 C22 151.0(3)
C16 Fe1 C13 70.3(2)
C16 Fe1 C14 68.8(3)
C16 Fe1 C15 40.6(2)
C16 Fe1 C17 41.9(2)
C16 Fe1 C18 129.2(3)
C16 Fe1 C19 107.7(3)
C16 Fe1 C20 116.4(3)
C16 Fe1 C21 150.1(3)
C16 Fe1 C22 167.9(3)
C17 Fe1 C15 69.7(3)
C17 Fe1 C18 109.9(3)
C17 Fe1 C20 152.6(2)
C17 Fe1 C21 166.0(2)
C17 Fe1 C22 129.2(3)
C19 Fe1 C15 125.8(3)
C19 Fe1 C17 119.8(3)
C19 Fe1 C18 40.6(3)
C19 Fe1 C20 40.8(3)
C19 Fe1 C21 68.5(3)
C19 Fe1 C22 68.3(3)
C20 Fe1 C15 104.6(3)
C20 Fe1 C18 68.6(3)
C20 Fe1 C21 40.9(3)
C20 Fe1 C22 68.6(3)
C21 Fe1 C18 68.3(3)
C22 Fe1 C18 40.6(3)
C22 Fe1 C21 40.5(3)
O2 S1 N1 110.0(3)
O2 S1 C34 104.0(3)
N1 S1 C34 103.7(3)
O1 P1 C1 110.5(3)
O1 P1 C7 113.1(3)
O1 P1 C17 114.4(3)
C7 P1 C1 105.6(3)
C17 P1 C1 106.3(3)
C17 P1 C7 106.2(3)
S1 N1 H1 109.8
C33 N1 S1 122.6(4)
C33 N1 H1 109.6
C2 C1 P1 117.4(6)
C6 C1 P1 123.2(6)
C6 C1 C2 119.4(7)
C1 C2 H2 120.0
C1 C2 C3 119.9(9)
C3 C2 H2 120.0
C2 C3 H3 120.2
C4 C3 C2 119.6(9)
C4 C3 H3 120.2
C3 C4 H4 119.5
C5 C4 C3 121.0(8)
C5 C4 H4 119.5
C4 C5 H5 120.4
C4 C5 C6 119.3(9)
C6 C5 H5 120.4
C1 C6 C5 120.7(9)
C1 C6 H6 119.6
C5 C6 H6 119.6
C8 C7 P1 118.6(6)
C8 C7 C12 119.8(7)
C12 C7 P1 121.6(5)
C7 C8 H8 120.3
C7 C8 C9 119.4(8)
C9 C8 H8 120.3
C8 C9 H9 119.6
C10 C9 C8 120.8(7)
C10 C9 H9 119.6
C9 C10 H10 120.1
C9 C10 C11 119.8(7)
C11 C10 H10 120.1
C10 C11 H11 119.9
C12 C11 C10 120.1(8)
C12 C11 H11 119.9
C7 C12 H12 119.9
C11 C12 C7 120.1(7)
C11 C12 H12 119.9
C14 C13 Fe1 69.4(4)
C14 C13 C17 107.1(5)
C14 C13 C33 121.3(5)
C17 C13 Fe1 69.1(3)
C17 C13 C33 131.1(5)
C33 C13 Fe1 132.3(4)
Fe1 C14 H14 126.7
C13 C14 Fe1 69.4(3)
C13 C14 H14 125.3
C15 C14 Fe1 70.2(4)
C15 C14 C13 109.4(5)
C15 C14 H14 125.3
Fe1 C15 H15 127.6
C14 C15 Fe1 69.1(4)
C14 C15 H15 125.9
C16 C15 Fe1 69.0(4)
C16 C15 C14 108.3(6)
C16 C15 H15 125.9
Fe1 C16 H16 126.2
C15 C16 Fe1 70.4(4)
C15 C16 H16 125.6
C15 C16 C17 108.9(5)
C17 C16 Fe1 69.5(3)
C17 C16 H16 125.6
P1 C17 Fe1 126.1(3)
C13 C17 Fe1 68.7(3)
C13 C17 P1 131.1(5)
C16 C17 Fe1 68.7(3)
C16 C17 P1 122.6(4)
C16 C17 C13 106.3(5)
Fe1 C18 H18 127.3
C19 C18 Fe1 68.5(4)
C19 C18 H18 126.3
C19 C18 C22 107.4(6)
C22 C18 Fe1 69.4(4)
C22 C18 H18 126.3
Fe1 C19 H19 125.3
C18 C19 Fe1 70.9(4)
C18 C19 H19 125.5
C20 C19 Fe1 69.9(4)
C20 C19 C18 108.9(6)
C20 C19 H19 125.5
Fe1 C20 H20 125.7
C19 C20 Fe1 69.3(4)
C19 C20 H20 126.2
C19 C20 C21 107.6(6)
C21 C20 Fe1 70.4(4)
C21 C20 H20 126.2
Fe1 C21 H21 127.2
C20 C21 Fe1 68.7(3)
C20 C21 H21 126.2
C22 C21 Fe1 69.5(4)
C22 C21 C20 107.6(6)
C22 C21 H21 126.2
Fe1 C22 H22 125.8
C18 C22 Fe1 70.0(4)
C18 C22 H22 125.8
C21 C22 Fe1 70.0(4)
C21 C22 C18 108.5(6)
C21 C22 H22 125.8
C24 C23 C28 117.7(6)
C24 C23 C32 123.4(6)
C28 C23 C32 118.8(6)
C23 C24 H24 119.4
C25 C24 C23 121.2(6)
C25 C24 H24 119.4
C24 C25 H25 119.8
C24 C25 C26 120.4(7)
C26 C25 H25 119.8
C25 C26 H26 120.2
C27 C26 C25 119.6(7)
C27 C26 H26 120.2
C26 C27 H27 119.0
C26 C27 C28 122.1(7)
C28 C27 H27 119.0
C27 C28 C23 118.9(6)
C29 C28 C23 119.6(6)
C29 C28 C27 121.4(6)
C28 C29 H29 119.9
C30 C29 C28 120.2(6)
C30 C29 H29 119.9
C29 C30 H30 119.7
C29 C30 C31 120.7(6)
C31 C30 H30 119.7
C30 C31 H31 119.4
C32 C31 C30 121.3(6)
C32 C31 H31 119.4
C23 C32 C33 120.8(5)
C31 C32 C23 119.3(6)
C31 C32 C33 119.8(5)
N1 C33 C13 113.7(5)
N1 C33 C32 112.2(5)
N1 C33 H33 107.8
C13 C33 C32 107.5(5)
C13 C33 H33 107.8
C32 C33 H33 107.8
C35 C34 S1 103.6(4)
C36 C34 S1 111.0(5)
C36 C34 C35 110.2(6)
C37 C34 S1 107.7(5)
C37 C34 C35 110.8(6)
C37 C34 C36 113.1(6)
C34 C35 H35A 109.5
C34 C35 H35B 109.5
C34 C35 H35C 109.5
H35A C35 H35B 109.5
H35A C35 H35C 109.5
H35B C35 H35C 109.5
C34 C36 H36A 109.5
C34 C36 H36B 109.5
C34 C36 H36C 109.5
H36A C36 H36B 109.5
H36A C36 H36C 109.5
H36B C36 H36C 109.5
C34 C37 H37A 109.5
C34 C37 H37B 109.5
C34 C37 H37C 109.5
H37A C37 H37B 109.5
H37A C37 H37C 109.5
H37B C37 H37C 109.5
Cl1 C38 Cl2 109.8(4)
Cl1 C38 Cl3 109.6(4)
Cl1 C38 H38 109.0
Cl2 C38 H38 109.0
Cl3 C38 Cl2 110.3(4)
Cl3 C38 H38 109.0

loop_
_geom_bond_atom_site_label_1
_geom_bond_atom_site_label_2
_geom_bond_distance
Fe1 C13 2.033(6)
Fe1 C14 2.033(6)
Fe1 C15 2.046(7)
Fe1 C16 2.028(6)
Fe1 C17 2.039(6)
Fe1 C18 2.065(6)
Fe1 C19 2.034(6)
Fe1 C20 2.041(6)
Fe1 C21 2.064(6)
Fe1 C22 2.057(6)
S1 O2 1.486(5)
S1 N1 1.656(5)
S1 C34 1.847(6)
P1 O1 1.481(5)
P1 C1 1.814(7)
P1 C7 1.802(7)
P1 C17 1.774(6)
N1 H1 0.8600
N1 C33 1.470(8)
C1 C2 1.387(11)
C1 C6 1.384(11)
C2 H2 0.9300
C2 C3 1.400(12)
C3 H3 0.9300
C3 C4 1.380(15)
C4 H4 0.9300
C4 C5 1.374(15)
C5 H5 0.9300
C5 C6 1.394(11)
C6 H6 0.9300
C7 C8 1.392(10)
C7 C12 1.406(10)
C8 H8 0.9300
C8 C9 1.396(10)
C9 H9 0.9300
C9 C10 1.385(13)
C10 H10 0.9300
C10 C11 1.391(13)
C11 H11 0.9300
C11 C12 1.385(10)
C12 H12 0.9300
C13 C14 1.429(8)
C13 C17 1.467(8)
C13 C33 1.525(8)
C14 H14 0.9300
C14 C15 1.419(9)
C15 H15 0.9300
C15 C16 1.414(9)
C16 H16 0.9300
C16 C17 1.453(8)
C18 H18 0.9300
C18 C19 1.422(10)
C18 C22 1.430(10)
C19 H19 0.9300
C19 C20 1.422(10)
C20 H20 0.9300
C20 C21 1.435(9)
C21 H21 0.9300
C21 C22 1.426(10)
C22 H22 0.9300
C23 C24 1.421(9)
C23 C28 1.424(9)
C23 C32 1.437(8)
C24 H24 0.9300
C24 C25 1.380(9)
C25 H25 0.9300
C25 C26 1.403(11)
C26 H26 0.9300
C26 C27 1.355(12)
C27 H27 0.9300
C27 C28 1.418(9)
C28 C29 1.417(10)
C29 H29 0.9300
C29 C30 1.362(10)
C30 H30 0.9300
C30 C31 1.412(9)
C31 H31 0.9300
C31 C32 1.371(9)
C32 C33 1.538(8)
C33 H33 0.9800
C34 C35 1.533(9)
C34 C36 1.519(10)
C34 C37 1.516(9)
C35 H35A 0.9600
C35 H35B 0.9600
C35 H35C 0.9600
C36 H36A 0.9600
C36 H36B 0.9600
C36 H36C 0.9600
C37 H37A 0.9600
C37 H37B 0.9600
C37 H37C 0.9600
Cl1 C38 1.752(8)
Cl2 C38 1.767(8)
Cl3 C38 1.765(8)
C38 H38 0.9800
